data_7132892
loop_
_publ_author_name
'Liu, Ruzhang'
'Wang, Juan'
'Wu, Hao'
'Quan, Xianfeng'
'Wang, Shilin'
'Guo, Jiandong'
'Wang, Yang'
'Li, Heting'

_publ_section_title
;
 Stereocontrol in an intermolecular Schmidt reaction of equilibrating
 hydroxyalkyl allylic azides.
;
_journal_issue 32
_journal_name_full 'Chemical communications (Cambridge, England)'
_journal_page_first 4362
_journal_page_last 4365
_journal_paper_doi 10.1039/d4cc00907j
_journal_volume 60
_journal_year 2024
_chemical_absolute_configuration 5alfa-dihydrotestosterone
_chemical_formula_moiety 'C24 H39 N O3'
_chemical_formula_sum 'C24 H39 N O3'
_chemical_formula_weight 389.56
_space_group_crystal_system orthorhombic
_space_group_IT_number 19
_space_group_name_Hall 'P 2ac 2ab'
_space_group_name_H-M_alt 'P 21 21 21'
_atom_sites_solution_hydrogens mixed
_atom_sites_solution_primary iterative
_audit_creation_date 2021-06-21
_audit_creation_method
;
Olex2 1.2-alpha
(compiled 2018.07.26 svn.r3523 for OlexSys, GUI svn.r5532)
;
_audit_update_record
;
2022-06-05 deposited with the CCDC.	2024-03-26 downloaded from the CCDC.
;
_cell_angle_alpha 90
_cell_angle_beta 90
_cell_angle_gamma 90
_cell_formula_units_Z 4
_cell_length_a 10.4856(19)
_cell_length_b 14.332(2)
_cell_length_c 14.635(2)
_cell_measurement_reflns_used 6470
_cell_measurement_temperature 273(2)
_cell_measurement_theta_max 25.29
_cell_measurement_theta_min 2.39
_cell_volume 2199.3(6)
_computing_cell_refinement 'SAINT v8.37A (Bruker, 2015)'
_computing_data_reduction 'SAINT v8.37A (Bruker, 2015)'
_computing_molecular_graphics 'Olex2 (Dolomanov et al., 2009)'
_computing_publication_material 'Olex2 (Dolomanov et al., 2009)'
_computing_structure_refinement 'ShelXL (Sheldrick, 2015)'
_computing_structure_solution 'olex2.solve (Bourhis et al., 2015)'
_diffrn_ambient_temperature 273.15
_diffrn_measured_fraction_theta_full 0.999
_diffrn_measured_fraction_theta_max 0.999
_diffrn_measurement_device_type 'Bruker APEX-II CCD'
_diffrn_measurement_method '\f and \w scans'
_diffrn_radiation_type MoK\a
_diffrn_radiation_wavelength 0.71073
_diffrn_reflns_av_R_equivalents 0.0467
_diffrn_reflns_av_unetI/netI 0.0603
_diffrn_reflns_Laue_measured_fraction_full 0.999
_diffrn_reflns_Laue_measured_fraction_max 0.999
_diffrn_reflns_limit_h_max 13
_diffrn_reflns_limit_h_min -13
_diffrn_reflns_limit_k_max 16
_diffrn_reflns_limit_k_min -18
_diffrn_reflns_limit_l_max 18
_diffrn_reflns_limit_l_min -18
_diffrn_reflns_number 19927
_diffrn_reflns_point_group_measured_fraction_full 0.999
_diffrn_reflns_point_group_measured_fraction_max 0.997
_diffrn_reflns_theta_full 25.242
_diffrn_reflns_theta_max 27.507
_diffrn_reflns_theta_min 1.989
_diffrn_standards_number 0
_exptl_absorpt_coefficient_mu 0.076
_exptl_absorpt_correction_T_max 0.7456
_exptl_absorpt_correction_T_min 0.6757
_exptl_absorpt_correction_type multi-scan
_exptl_absorpt_process_details
;
SADABS-2016/2 (Bruker,2016/2) was used for absorption correction.
wR2(int) was 0.1422 before and 0.0559 after correction.
The Ratio of minimum to maximum transmission is 0.9062.
The \l/2 correction factor is Not present.
;
_exptl_crystal_colour 'clear light colourless'
_exptl_crystal_colour_lustre clear
_exptl_crystal_colour_modifier light
_exptl_crystal_colour_primary colourless
_exptl_crystal_density_diffrn 1.176
_exptl_crystal_description block
_exptl_crystal_F_000 856
_exptl_crystal_size_max 0.3
_exptl_crystal_size_mid 0.2
_exptl_crystal_size_min 0.2
_refine_diff_density_max 0.135
_refine_diff_density_min -0.164
_refine_diff_density_rms 0.037
_refine_ls_abs_structure_details
;
 Flack x determined using 1033 quotients [(I+)-(I-)]/[(I+)+(I-)]
 (Parsons, Flack and Wagner, Acta Cryst. B69 (2013) 249-259).
;
_refine_ls_abs_structure_Flack -0.1(5)
_refine_ls_extinction_method none
_refine_ls_goodness_of_fit_ref 1.022
_refine_ls_hydrogen_treatment mixed
_refine_ls_matrix_type full
_refine_ls_number_parameters 273
_refine_ls_number_reflns 5028
_refine_ls_number_restraints 0
_refine_ls_restrained_S_all 1.022
_refine_ls_R_factor_all 0.1041
_refine_ls_R_factor_gt 0.0510
_refine_ls_shift/su_max 0.000
_refine_ls_shift/su_mean 0.000
_refine_ls_structure_factor_coef Fsqd
_refine_ls_weighting_details 'w=1/[\s^2^(Fo^2^)+(0.0521P)^2^+0.0867P] where P=(Fo^2^+2Fc^2^)/3'
_refine_ls_weighting_scheme calc
_refine_ls_wR_factor_gt 0.0946
_refine_ls_wR_factor_ref 0.1096
_reflns_Friedel_coverage 0.769
_reflns_Friedel_fraction_full 0.998
_reflns_Friedel_fraction_max 0.996
_reflns_number_gt 3189
_reflns_number_total 5028
_reflns_threshold_expression 'I > 2\s(I)'
_cod_data_source_file d4cc00907j2.cif
_cod_data_source_block 26b
_cod_depositor_comments 'Adding full bibliography for 7132889--7132892.cif.'
_cod_original_cell_volume 2199.5(6)
_cod_database_code 7132892
_shelx_shelxl_version_number 2014/7
_shelx_space_group_comment
;
The symmetry employed for this shelxl refinement is uniquely defined
by the following loop, which should always be used as a source of
symmetry information in preference to the above space-group names.
They are only intended as comments.
;
_shelx_estimated_absorpt_t_max 0.985
_shelx_estimated_absorpt_t_min 0.978
_olex2_refinement_description
;
1. Fixed Uiso
 At 1.2 times of:
  All C(H) groups, All C(H,H) groups
 At 1.5 times of:
  All C(H,H,H) groups, All O(H) groups
2.a Ternary CH refined with riding coordinates:
 C14(H14), C8(H8), C9(H9), C22(H22), C5(H5)
2.b Secondary CH2 refined with riding coordinates:
 C16(H16A,H16B), C15(H15A,H15B), C1(H1A,H1B), C2(H2A,H2B), C21(H21A,H21B),
 C20(H20A,H20B), C7(H7A,H7B), C6(H6A,H6B), C4(H4A,H4B), C12(H12A,H12B),
 C11(H11A,H11B)
2.c Aromatic/amide H refined with riding coordinates:
 C23(H23)
2.d Idealised Me refined as rotating group:
 C19(H19A,H19B,H19C), C18(H18A,H18B,H18C)
;
_olex2_submission_special_instructions 'No special instructions were received'

loop_
_space_group_symop_operation_xyz
'x, y, z'
'x+1/2, -y+1/2, -z'
'-x, y+1/2, -z+1/2'
'-x+1/2, -y, z+1/2'

loop_
_atom_site_label
_atom_site_type_symbol
_atom_site_fract_x
_atom_site_fract_y
_atom_site_fract_z
_atom_site_U_iso_or_equiv
_atom_site_adp_type
_atom_site_occupancy
_atom_site_site_symmetry_order
_atom_site_calc_flag
_atom_site_refinement_flags_posn
_atom_site_refinement_flags_adp
_atom_site_refinement_flags_occupancy
_atom_site_disorder_assembly
_atom_site_disorder_group
O3 O 0.4335(2) 0.25995(15) 1.15639(15) 0.0636(6) Uani 1 1 d . . . . .
H3 H 0.380(3) 0.269(3) 1.103(2) 0.095 Uiso 1 1 d R . . . .
C24 C 0.5348(4) 0.5955(3) 1.0678(3) 0.0785(12) Uani 1 1 d . . . . .
O1 O 0.32150(19) 0.28169(14) 0.98504(14) 0.0616(6) Uani 1 1 d . . . . .
O2 O 0.4948(3) 0.57200(16) 0.29392(14) 0.0746(7) Uani 1 1 d . . . . .
N1 N 0.4880(2) 0.37643(15) 0.95031(14) 0.0456(6) Uani 1 1 d . . . . .
C16 C 0.3335(3) 0.4547(2) 0.3246(2) 0.0612(8) Uani 1 1 d . . . . .
H16A H 0.2499 0.4796 0.3101 0.073 Uiso 1 1 calc R . . . .
H16B H 0.3708 0.4293 0.2693 0.073 Uiso 1 1 calc R . . . .
C15 C 0.3228(3) 0.3787(2) 0.39812(18) 0.0528(7) Uani 1 1 d . . . . .
H15A H 0.3671 0.3223 0.3795 0.063 Uiso 1 1 calc R . . . .
H15B H 0.2343 0.3637 0.4105 0.063 Uiso 1 1 calc R . . . .
C14 C 0.3867(2) 0.42272(17) 0.48209(17) 0.0409(6) Uani 1 1 d . . . . .
H14 H 0.3245 0.4668 0.5073 0.049 Uiso 1 1 calc R . . . .
C8 C 0.4281(2) 0.36149(17) 0.56112(17) 0.0398(6) Uani 1 1 d . . . . .
H8 H 0.4955 0.3197 0.5392 0.048 Uiso 1 1 calc R . . . .
C9 C 0.4844(2) 0.42308(16) 0.63792(16) 0.0370(6) Uani 1 1 d . . . . .
H9 H 0.4144 0.4634 0.6582 0.044 Uiso 1 1 calc R . . . .
C10 C 0.5258(2) 0.36686(16) 0.72375(17) 0.0394(6) Uani 1 1 d . . . . .
C1 C 0.5682(3) 0.43560(18) 0.79879(17) 0.0440(7) Uani 1 1 d . . . . .
H1A H 0.6431 0.4683 0.7767 0.053 Uiso 1 1 calc R . . . .
H1B H 0.5012 0.4817 0.8062 0.053 Uiso 1 1 calc R . . . .
C2 C 0.5996(3) 0.3964(2) 0.89324(17) 0.0477(7) Uani 1 1 d . . . . .
H2A H 0.6481 0.3393 0.8856 0.057 Uiso 1 1 calc R . . . .
H2B H 0.6535 0.4407 0.9251 0.057 Uiso 1 1 calc R . . . .
C22 C 0.4741(3) 0.42881(19) 1.03611(18) 0.0473(7) Uani 1 1 d . . . . .
H22 H 0.3876 0.4173 1.0587 0.057 Uiso 1 1 calc R . . . .
C21 C 0.5663(3) 0.39317(19) 1.10883(19) 0.0530(7) Uani 1 1 d . . . . .
H21A H 0.6527 0.4074 1.0898 0.064 Uiso 1 1 calc R . . . .
H21B H 0.5503 0.4265 1.1654 0.064 Uiso 1 1 calc R . . . .
C20 C 0.5566(3) 0.2897(2) 1.1271(2) 0.0581(8) Uani 1 1 d . . . . .
H20A H 0.5789 0.2563 1.0717 0.070 Uiso 1 1 calc R . . . .
H20B H 0.6185 0.2731 1.1736 0.070 Uiso 1 1 calc R . . . .
C23 C 0.4846(3) 0.5318(2) 1.0170(2) 0.0645(9) Uani 1 1 d . . . . .
H23 H 0.4506 0.5519 0.9617 0.077 Uiso 1 1 calc R . . . .
C7 C 0.3191(3) 0.30172(19) 0.59734(18) 0.0528(8) Uani 1 1 d . . . . .
H7A H 0.2473 0.3417 0.6120 0.063 Uiso 1 1 calc R . . . .
H7B H 0.2920 0.2588 0.5499 0.063 Uiso 1 1 calc R . . . .
C6 C 0.3561(3) 0.2466(2) 0.68147(19) 0.0557(8) Uani 1 1 d . . . . .
H6A H 0.4201 0.2007 0.6651 0.067 Uiso 1 1 calc R . . . .
H6B H 0.2819 0.2136 0.7043 0.067 Uiso 1 1 calc R . . . .
C5 C 0.4086(3) 0.30982(17) 0.75668(16) 0.0407(6) Uani 1 1 d . . . . .
H5 H 0.3415 0.3553 0.7703 0.049 Uiso 1 1 calc R . . . .
C4 C 0.4285(3) 0.25258(18) 0.84453(19) 0.0533(7) Uani 1 1 d . . . . .
H4A H 0.3705 0.1999 0.8433 0.064 Uiso 1 1 calc R . . . .
H4B H 0.5146 0.2279 0.8441 0.064 Uiso 1 1 calc R . . . .
C3 C 0.4088(3) 0.3045(2) 0.93265(18) 0.0480(7) Uani 1 1 d . . . . .
C13 C 0.4940(2) 0.48221(17) 0.44126(17) 0.0420(6) Uani 1 1 d . . . . .
C19 C 0.6024(3) 0.4239(2) 0.3990(2) 0.0585(8) Uani 1 1 d . . . . .
H19A H 0.6502 0.3942 0.4468 0.088 Uiso 1 1 calc GR . . . .
H19B H 0.6578 0.4639 0.3644 0.088 Uiso 1 1 calc GR . . . .
H19C H 0.5669 0.3772 0.3594 0.088 Uiso 1 1 calc GR . . . .
C12 C 0.5447(3) 0.54523(17) 0.51679(17) 0.0471(7) Uani 1 1 d . . . . .
H12A H 0.4784 0.5887 0.5349 0.057 Uiso 1 1 calc R . . . .
H12B H 0.6161 0.5811 0.4936 0.057 Uiso 1 1 calc R . . . .
C11 C 0.5877(3) 0.48946(18) 0.60015(17) 0.0479(7) Uani 1 1 d . . . . .
H11A H 0.6126 0.5326 0.6480 0.058 Uiso 1 1 calc R . . . .
H11B H 0.6623 0.4531 0.5838 0.058 Uiso 1 1 calc R . . . .
C17 C 0.4196(3) 0.5317(2) 0.36443(18) 0.0546(8) Uani 1 1 d . . . . .
H17 H 0.363(3) 0.582(2) 0.393(2) 0.065 Uiso 1 1 d R . . . .
C18 C 0.6397(3) 0.3028(2) 0.7007(2) 0.0604(8) Uani 1 1 d . . . . .
H18A H 0.7108 0.3401 0.6813 0.091 Uiso 1 1 calc GR . . . .
H18B H 0.6160 0.2608 0.6525 0.091 Uiso 1 1 calc GR . . . .
H18C H 0.6632 0.2676 0.7539 0.091 Uiso 1 1 calc GR . . . .
H2 H 0.525(4) 0.626(3) 0.311(3) 0.102(14) Uiso 1 1 d . . . . .
H24A H 0.526(3) 0.663(3) 1.048(2) 0.100(12) Uiso 1 1 d . . . . .
H24B H 0.575(4) 0.575(3) 1.120(3) 0.107(16) Uiso 1 1 d . . . . .

loop_
_atom_site_aniso_label
_atom_site_aniso_U_11
_atom_site_aniso_U_22
_atom_site_aniso_U_33
_atom_site_aniso_U_23
_atom_site_aniso_U_13
_atom_site_aniso_U_12
O3 0.0677(15) 0.0663(13) 0.0568(12) 0.0124(11) 0.0086(11) -0.0060(11)
C24 0.097(3) 0.056(2) 0.083(3) 0.000(2) 0.004(2) -0.006(2)
O1 0.0523(12) 0.0759(14) 0.0565(13) 0.0089(11) -0.0004(10) -0.0223(11)
O2 0.125(2) 0.0573(13) 0.0418(12) -0.0024(11) 0.0124(13) -0.0112(15)
N1 0.0407(12) 0.0515(13) 0.0446(13) 0.0017(11) -0.0019(11) -0.0073(12)
C16 0.069(2) 0.0652(19) 0.0493(18) -0.0084(15) -0.0132(15) 0.0050(17)
C15 0.0543(17) 0.0552(16) 0.0489(16) -0.0118(14) -0.0064(15) -0.0035(15)
C14 0.0407(15) 0.0399(13) 0.0421(15) -0.0085(12) -0.0008(12) 0.0013(12)
C8 0.0408(15) 0.0345(13) 0.0442(15) -0.0082(11) 0.0024(13) -0.0038(12)
C9 0.0363(14) 0.0339(12) 0.0409(15) -0.0057(11) 0.0014(12) -0.0026(11)
C10 0.0388(14) 0.0354(13) 0.0440(16) -0.0021(11) 0.0001(12) 0.0014(12)
C1 0.0411(15) 0.0467(15) 0.0443(15) 0.0010(13) -0.0019(13) -0.0100(13)
C2 0.0404(16) 0.0564(17) 0.0464(16) 0.0014(14) -0.0036(14) -0.0078(14)
C22 0.0419(16) 0.0505(16) 0.0495(17) 0.0007(13) 0.0018(13) -0.0023(14)
C21 0.0529(17) 0.0601(18) 0.0458(16) 0.0012(14) 0.0009(15) -0.0084(15)
C20 0.0558(19) 0.0676(19) 0.0510(17) 0.0102(15) -0.0043(14) 0.0056(16)
C23 0.073(2) 0.0549(17) 0.066(2) -0.0012(17) -0.0028(17) 0.0057(18)
C7 0.0610(18) 0.0519(16) 0.0454(16) -0.0076(14) -0.0034(14) -0.0227(15)
C6 0.070(2) 0.0433(15) 0.0537(19) -0.0043(14) 0.0023(15) -0.0197(15)
C5 0.0458(16) 0.0304(13) 0.0460(16) -0.0039(11) 0.0004(12) -0.0060(13)
C4 0.0640(19) 0.0406(15) 0.0553(17) 0.0063(14) -0.0055(16) -0.0094(14)
C3 0.0475(17) 0.0503(16) 0.0461(17) 0.0095(13) -0.0076(15) -0.0040(15)
C13 0.0468(16) 0.0390(14) 0.0403(15) -0.0062(12) 0.0041(13) 0.0000(13)
C19 0.0551(19) 0.0608(18) 0.0596(18) -0.0069(16) 0.0115(16) -0.0006(15)
C12 0.0577(18) 0.0408(14) 0.0428(16) -0.0020(12) 0.0060(13) -0.0129(13)
C11 0.0546(17) 0.0445(14) 0.0447(15) -0.0040(13) -0.0027(14) -0.0128(14)
C17 0.077(2) 0.0458(15) 0.0409(16) -0.0039(13) 0.0042(15) 0.0030(16)
C18 0.0525(18) 0.0645(19) 0.064(2) 0.0030(16) 0.0055(15) 0.0174(16)

loop_
_atom_type_symbol
_atom_type_description
_atom_type_scat_dispersion_real
_atom_type_scat_dispersion_imag
_atom_type_scat_source
C C 0.0033 0.0016 'International Tables Vol C Tables 4.2.6.8 and 6.1.1.4'
H H 0.0000 0.0000 'International Tables Vol C Tables 4.2.6.8 and 6.1.1.4'
N N 0.0061 0.0033 'International Tables Vol C Tables 4.2.6.8 and 6.1.1.4'
O O 0.0106 0.0060 'International Tables Vol C Tables 4.2.6.8 and 6.1.1.4'

loop_
_geom_angle_atom_site_label_1
_geom_angle_atom_site_label_2
_geom_angle_atom_site_label_3
_geom_angle
_geom_angle_site_symmetry_1
_geom_angle_site_symmetry_3
_geom_angle_publ_flag
C20 O3 H3 104(2) . . ?
C23 C24 H24A 118(2) . . ?
C23 C24 H24B 116(3) . . ?
H24A C24 H24B 126(4) . . ?
C17 O2 H2 111(3) . . ?
C2 N1 C22 117.8(2) . . ?
C3 N1 C2 122.1(2) . . ?
C3 N1 C22 119.5(2) . . ?
H16A C16 H16B 108.6 . . ?
C15 C16 H16A 110.4 . . ?
C15 C16 H16B 110.4 . . ?
C15 C16 C17 106.6(2) . . ?
C17 C16 H16A 110.4 . . ?
C17 C16 H16B 110.4 . . ?
C16 C15 H15A 111.0 . . ?
C16 C15 H15B 111.0 . . ?
C16 C15 C14 103.7(2) . . ?
H15A C15 H15B 109.0 . . ?
C14 C15 H15A 111.0 . . ?
C14 C15 H15B 111.0 . . ?
C15 C14 H14 106.0 . . ?
C8 C14 C15 119.8(2) . . ?
C8 C14 H14 106.0 . . ?
C8 C14 C13 114.2(2) . . ?
C13 C14 C15 103.7(2) . . ?
C13 C14 H14 106.0 . . ?
C14 C8 H8 108.1 . . ?
C14 C8 C9 109.48(19) . . ?
C14 C8 C7 112.1(2) . . ?
C9 C8 H8 108.1 . . ?
C7 C8 H8 108.1 . . ?
C7 C8 C9 110.8(2) . . ?
C8 C9 H9 105.7 . . ?
C8 C9 C10 113.46(19) . . ?
C10 C9 H9 105.7 . . ?
C11 C9 C8 111.1(2) . . ?
C11 C9 H9 105.7 . . ?
C11 C9 C10 114.4(2) . . ?
C1 C10 C9 108.98(19) . . ?
C1 C10 C5 110.12(19) . . ?
C1 C10 C18 108.2(2) . . ?
C5 C10 C9 107.6(2) . . ?
C18 C10 C9 110.3(2) . . ?
C18 C10 C5 111.5(2) . . ?
C10 C1 H1A 107.8 . . ?
C10 C1 H1B 107.8 . . ?
H1A C1 H1B 107.1 . . ?
C2 C1 C10 118.1(2) . . ?
C2 C1 H1A 107.8 . . ?
C2 C1 H1B 107.8 . . ?
N1 C2 C1 114.6(2) . . ?
N1 C2 H2A 108.6 . . ?
N1 C2 H2B 108.6 . . ?
C1 C2 H2A 108.6 . . ?
C1 C2 H2B 108.6 . . ?
H2A C2 H2B 107.6 . . ?
N1 C22 H22 107.1 . . ?
N1 C22 C21 111.2(2) . . ?
N1 C22 C23 109.6(2) . . ?
C21 C22 H22 107.1 . . ?
C23 C22 H22 107.1 . . ?
C23 C22 C21 114.3(2) . . ?
C22 C21 H21A 108.7 . . ?
C22 C21 H21B 108.7 . . ?
H21A C21 H21B 107.6 . . ?
C20 C21 C22 114.2(2) . . ?
C20 C21 H21A 108.7 . . ?
C20 C21 H21B 108.7 . . ?
O3 C20 C21 114.1(2) . . ?
O3 C20 H20A 108.7 . . ?
O3 C20 H20B 108.7 . . ?
C21 C20 H20A 108.7 . . ?
C21 C20 H20B 108.7 . . ?
H20A C20 H20B 107.6 . . ?
C24 C23 C22 128.1(4) . . ?
C24 C23 H23 116.0 . . ?
C22 C23 H23 116.0 . . ?
C8 C7 H7A 109.1 . . ?
C8 C7 H7B 109.1 . . ?
H7A C7 H7B 107.8 . . ?
C6 C7 C8 112.6(2) . . ?
C6 C7 H7A 109.1 . . ?
C6 C7 H7B 109.1 . . ?
C7 C6 H6A 109.3 . . ?
C7 C6 H6B 109.3 . . ?
C7 C6 C5 111.7(2) . . ?
H6A C6 H6B 108.0 . . ?
C5 C6 H6A 109.3 . . ?
C5 C6 H6B 109.3 . . ?
C10 C5 H5 106.4 . . ?
C6 C5 C10 112.0(2) . . ?
C6 C5 H5 106.4 . . ?
C6 C5 C4 109.5(2) . . ?
C4 C5 C10 115.7(2) . . ?
C4 C5 H5 106.4 . . ?
C5 C4 H4A 108.3 . . ?
C5 C4 H4B 108.3 . . ?
H4A C4 H4B 107.4 . . ?
C3 C4 C5 115.7(2) . . ?
C3 C4 H4A 108.3 . . ?
C3 C4 H4B 108.3 . . ?
O1 C3 N1 122.6(3) . . ?
O1 C3 C4 120.2(3) . . ?
N1 C3 C4 117.3(3) . . ?
C14 C13 C19 113.3(2) . . ?
C14 C13 C17 99.7(2) . . ?
C19 C13 C17 109.3(2) . . ?
C12 C13 C14 107.6(2) . . ?
C12 C13 C19 110.8(2) . . ?
C12 C13 C17 115.7(2) . . ?
C13 C19 H19A 109.5 . . ?
C13 C19 H19B 109.5 . . ?
C13 C19 H19C 109.5 . . ?
H19A C19 H19B 109.5 . . ?
H19A C19 H19C 109.5 . . ?
H19B C19 H19C 109.5 . . ?
C13 C12 H12A 109.2 . . ?
C13 C12 H12B 109.2 . . ?
C13 C12 C11 111.9(2) . . ?
H12A C12 H12B 107.9 . . ?
C11 C12 H12A 109.2 . . ?
C11 C12 H12B 109.2 . . ?
C9 C11 H11A 108.8 . . ?
C9 C11 H11B 108.8 . . ?
C12 C11 C9 113.7(2) . . ?
C12 C11 H11A 108.8 . . ?
C12 C11 H11B 108.8 . . ?
H11A C11 H11B 107.7 . . ?
O2 C17 C16 110.0(2) . . ?
O2 C17 C13 115.8(3) . . ?
O2 C17 H17 109.6(16) . . ?
C16 C17 C13 104.1(2) . . ?
C16 C17 H17 108.9(16) . . ?
C13 C17 H17 108.2(16) . . ?
C10 C18 H18A 109.5 . . ?
C10 C18 H18B 109.5 . . ?
C10 C18 H18C 109.5 . . ?
H18A C18 H18B 109.5 . . ?
H18A C18 H18C 109.5 . . ?
H18B C18 H18C 109.5 . . ?

loop_
_geom_bond_atom_site_label_1
_geom_bond_atom_site_label_2
_geom_bond_distance
_geom_bond_site_symmetry_2
_geom_bond_publ_flag
O3 H3 0.97(4) . ?
O3 C20 1.425(4) . ?
C24 C23 1.289(5) . ?
C24 H24A 1.02(4) . ?
C24 H24B 0.93(4) . ?
O1 C3 1.238(3) . ?
O2 C17 1.421(4) . ?
O2 H2 0.87(4) . ?
N1 C2 1.465(3) . ?
N1 C22 1.470(3) . ?
N1 C3 1.349(3) . ?
C16 H16A 0.9700 . ?
C16 H16B 0.9700 . ?
C16 C15 1.535(4) . ?
C16 C17 1.540(4) . ?
C15 H15A 0.9700 . ?
C15 H15B 0.9700 . ?
C15 C14 1.535(4) . ?
C14 H14 0.9800 . ?
C14 C8 1.515(4) . ?
C14 C13 1.533(4) . ?
C8 H8 0.9800 . ?
C8 C9 1.546(3) . ?
C8 C7 1.523(4) . ?
C9 H9 0.9800 . ?
C9 C10 1.554(3) . ?
C9 C11 1.544(3) . ?
C10 C1 1.541(3) . ?
C10 C5 1.552(4) . ?
C10 C18 1.545(4) . ?
C1 H1A 0.9700 . ?
C1 H1B 0.9700 . ?
C1 C2 1.528(4) . ?
C2 H2A 0.9700 . ?
C2 H2B 0.9700 . ?
C22 H22 0.9800 . ?
C22 C21 1.526(4) . ?
C22 C23 1.506(4) . ?
C21 H21A 0.9700 . ?
C21 H21B 0.9700 . ?
C21 C20 1.510(4) . ?
C20 H20A 0.9700 . ?
C20 H20B 0.9700 . ?
C23 H23 0.9300 . ?
C7 H7A 0.9700 . ?
C7 H7B 0.9700 . ?
C7 C6 1.513(4) . ?
C6 H6A 0.9700 . ?
C6 H6B 0.9700 . ?
C6 C5 1.528(3) . ?
C5 H5 0.9800 . ?
C5 C4 1.539(4) . ?
C4 H4A 0.9700 . ?
C4 H4B 0.9700 . ?
C4 C3 1.503(4) . ?
C13 C19 1.541(4) . ?
C13 C12 1.523(4) . ?
C13 C17 1.541(4) . ?
C19 H19A 0.9600 . ?
C19 H19B 0.9600 . ?
C19 H19C 0.9600 . ?
C12 H12A 0.9700 . ?
C12 H12B 0.9700 . ?
C12 C11 1.527(4) . ?
C11 H11A 0.9700 . ?
C11 H11B 0.9700 . ?
C17 H17 1.02(3) . ?
C18 H18A 0.9600 . ?
C18 H18B 0.9600 . ?
C18 H18C 0.9600 . ?

loop_
_geom_torsion_atom_site_label_1
_geom_torsion_atom_site_label_2
_geom_torsion_atom_site_label_3
_geom_torsion_atom_site_label_4
_geom_torsion
_geom_torsion_site_symmetry_1
_geom_torsion_site_symmetry_2
_geom_torsion_site_symmetry_3
_geom_torsion_site_symmetry_4
_geom_torsion_publ_flag
N1 C22 C21 C20 -54.7(3) . . . . ?
N1 C22 C23 C24 -144.9(4) . . . . ?
C16 C15 C14 C8 -163.3(2) . . . . ?
C16 C15 C14 C13 -34.5(3) . . . . ?
C15 C16 C17 O2 145.3(2) . . . . ?
C15 C16 C17 C13 20.6(3) . . . . ?
C15 C14 C8 C9 -177.8(2) . . . . ?
C15 C14 C8 C7 -54.4(3) . . . . ?
C15 C14 C13 C19 -69.2(3) . . . . ?
C15 C14 C13 C12 167.9(2) . . . . ?
C15 C14 C13 C17 46.8(2) . . . . ?
C14 C8 C9 C10 178.1(2) . . . . ?
C14 C8 C9 C11 -51.4(3) . . . . ?
C14 C8 C7 C6 -174.9(2) . . . . ?
C14 C13 C12 C11 55.7(3) . . . . ?
C14 C13 C17 O2 -161.8(2) . . . . ?
C14 C13 C17 C16 -41.0(3) . . . . ?
C8 C14 C13 C19 62.9(3) . . . . ?
C8 C14 C13 C12 -60.0(3) . . . . ?
C8 C14 C13 C17 178.9(2) . . . . ?
C8 C9 C10 C1 -174.7(2) . . . . ?
C8 C9 C10 C5 -55.3(3) . . . . ?
C8 C9 C10 C18 66.6(3) . . . . ?
C8 C9 C11 C12 50.9(3) . . . . ?
C8 C7 C6 C5 54.7(3) . . . . ?
C9 C8 C7 C6 -52.3(3) . . . . ?
C9 C10 C1 C2 173.5(2) . . . . ?
C9 C10 C5 C6 56.4(3) . . . . ?
C9 C10 C5 C4 -177.2(2) . . . . ?
C10 C9 C11 C12 -179.1(2) . . . . ?
C10 C1 C2 N1 -79.6(3) . . . . ?
C10 C5 C4 C3 84.8(3) . . . . ?
C1 C10 C5 C6 175.1(2) . . . . ?
C1 C10 C5 C4 -58.5(3) . . . . ?
C2 N1 C22 C21 -75.1(3) . . . . ?
C2 N1 C22 C23 52.2(3) . . . . ?
C2 N1 C3 O1 173.0(2) . . . . ?
C2 N1 C3 C4 -8.1(4) . . . . ?
C22 N1 C2 C1 -117.3(2) . . . . ?
C22 N1 C3 O1 2.0(4) . . . . ?
C22 N1 C3 C4 -179.2(2) . . . . ?
C22 C21 C20 O3 -58.8(3) . . . . ?
C21 C22 C23 C24 -19.3(5) . . . . ?
C23 C22 C21 C20 -179.4(3) . . . . ?
C7 C8 C9 C10 54.0(3) . . . . ?
C7 C8 C9 C11 -175.5(2) . . . . ?
C7 C6 C5 C10 -57.5(3) . . . . ?
C7 C6 C5 C4 172.8(2) . . . . ?
C6 C5 C4 C3 -147.6(3) . . . . ?
C5 C10 C1 C2 55.7(3) . . . . ?
C5 C4 C3 O1 115.9(3) . . . . ?
C5 C4 C3 N1 -63.0(3) . . . . ?
C3 N1 C2 C1 71.4(3) . . . . ?
C3 N1 C22 C21 96.3(3) . . . . ?
C3 N1 C22 C23 -136.4(3) . . . . ?
C13 C14 C8 C9 58.4(3) . . . . ?
C13 C14 C8 C7 -178.3(2) . . . . ?
C13 C12 C11 C9 -54.0(3) . . . . ?
C19 C13 C12 C11 -68.8(3) . . . . ?
C19 C13 C17 O2 -42.7(3) . . . . ?
C19 C13 C17 C16 78.1(3) . . . . ?
C12 C13 C17 O2 83.2(3) . . . . ?
C12 C13 C17 C16 -156.0(2) . . . . ?
C11 C9 C10 C1 56.5(3) . . . . ?
C11 C9 C10 C5 175.89(19) . . . . ?
C11 C9 C10 C18 -62.2(3) . . . . ?
C17 C16 C15 C14 8.3(3) . . . . ?
C17 C13 C12 C11 166.1(2) . . . . ?
C18 C10 C1 C2 -66.4(3) . . . . ?
C18 C10 C5 C6 -64.7(3) . . . . ?
C18 C10 C5 C4 61.7(3) . . . . ?
